data_7054159
loop_
_publ_author_name
'Loots, Leigh'
'Haynes, Delia A.'
'Roex, Tanya le'

_publ_section_title
;
 Synthesis and solid-state supramolecular chemistry of a series of
 pyridinium-derived zwitterions
;
_journal_issue 7
_journal_name_full 'New Journal of Chemistry'
_journal_page_first 2778
_journal_paper_doi 10.1039/c4nj00281d
_journal_volume 38
_journal_year 2014
_chemical_formula_moiety 'C6 H6 N O2, C4 H O4, H2 O'
_chemical_formula_sum 'C10 H9 N O7'
_chemical_formula_weight 255.18
_chemical_melting_point 410
_chemical_name_common \5a
_chemical_name_systematic
;
4-carboxypyridinium, carboxy-propynoate hydrate
;
_space_group_crystal_system triclinic
_space_group_IT_number 2
_space_group_name_Hall '-P 1'
_space_group_name_H-M_alt 'P -1'
_symmetry_space_group_name_Hall '-P 1'
_symmetry_space_group_name_H-M 'P -1'
_atom_sites_solution_hydrogens mixed
_atom_sites_solution_primary direct
_atom_sites_solution_secondary difmap
_audit_creation_method SHELXL-2012
_cell_angle_alpha 91.428(7)
_cell_angle_beta 94.012(7)
_cell_angle_gamma 106.401(7)
_cell_formula_units_Z 2
_cell_length_a 7.344(5)
_cell_length_b 7.851(5)
_cell_length_c 9.780(6)
_cell_measurement_reflns_used 2776
_cell_measurement_temperature 100(2)
_cell_measurement_theta_max 27.84
_cell_measurement_theta_min 2.71
_cell_volume 539.0(6)
_computing_cell_refinement 'SAINT (Bruker, 2012)'
_computing_data_collection 'APEX2 (Bruker, 2012)'
_computing_data_reduction 'SAINT (Bruker, 2012)'
_computing_molecular_graphics 'X-Seed (Barbour, 2001; Atwood & Barbour, 2003)'
_computing_structure_refinement 'SHELXL-2012 (Sheldrick, 2012)'
_computing_structure_solution 'SHELXL-2012 (Sheldrick, 2012)'
_diffrn_ambient_temperature 100(2)
_diffrn_measured_fraction_theta_full 0.996
_diffrn_measured_fraction_theta_max 0.910
_diffrn_measurement_device_type 'Bruker APEX CCD area -detector'
_diffrn_measurement_method \w
_diffrn_radiation_type MoK\a
_diffrn_radiation_wavelength 0.71073
_diffrn_reflns_av_R_equivalents 0.0352
_diffrn_reflns_av_unetI/netI 0.0440
_diffrn_reflns_Laue_measured_fraction_full 0.996
_diffrn_reflns_Laue_measured_fraction_max 0.910
_diffrn_reflns_limit_h_max 9
_diffrn_reflns_limit_h_min -9
_diffrn_reflns_limit_k_max 10
_diffrn_reflns_limit_k_min -10
_diffrn_reflns_limit_l_max 12
_diffrn_reflns_limit_l_min -12
_diffrn_reflns_number 5894
_diffrn_reflns_point_group_measured_fraction_full 0.996
_diffrn_reflns_point_group_measured_fraction_max 0.910
_diffrn_reflns_theta_full 25.000
_diffrn_reflns_theta_max 28.280
_diffrn_reflns_theta_min 2.090
_diffrn_source 'fine-focus sealed tube'
_diffrn_standards_number 0
_exptl_absorpt_coefficient_mu 0.136
_exptl_absorpt_correction_T_max 0.7457
_exptl_absorpt_correction_T_min 0.4354
_exptl_absorpt_correction_type multi-scan
_exptl_absorpt_process_details 'SADABS, 2012'
_exptl_crystal_colour colourless
_exptl_crystal_density_diffrn 1.572
_exptl_crystal_description block
_exptl_crystal_F_000 264
_exptl_crystal_size_max 0.722
_exptl_crystal_size_mid 0.296
_exptl_crystal_size_min 0.141
_refine_diff_density_max 0.350
_refine_diff_density_min -0.291
_refine_diff_density_rms 0.060
_refine_ls_extinction_method none
_refine_ls_goodness_of_fit_ref 1.087
_refine_ls_hydrogen_treatment mixed
_refine_ls_matrix_type full
_refine_ls_number_parameters 183
_refine_ls_number_reflns 2439
_refine_ls_number_restraints 0
_refine_ls_restrained_S_all 1.087
_refine_ls_R_factor_all 0.0488
_refine_ls_R_factor_gt 0.0421
_refine_ls_shift/su_max 0.001
_refine_ls_shift/su_mean 0.000
_refine_ls_structure_factor_coef Fsqd
_refine_ls_weighting_details
;
 w=1/[\s^2^(Fo^2^)+(0.0648P)^2^+0.0818P]
 where P=(Fo^2^+2Fc^2^)/3
;
_refine_ls_weighting_scheme calc
_refine_ls_wR_factor_gt 0.1152
_refine_ls_wR_factor_ref 0.1187
_reflns_Friedel_coverage 0.000
_reflns_number_gt 2088
_reflns_number_total 2439
_reflns_threshold_expression 'I > 2\s(I)'
_cod_data_source_file c4nj00281d2.cif
_cod_data_source_block 5a
_cod_depositor_comments 'Adding full bibliography for 7054154--7054163.cif.'
_cod_database_code 7054159
_shelx_space_group_comment
;
The symmetry employed for this shelxl refinement is uniquely defined
by the following loop, which should always be used as a source of
symmetry information in preference to the above space-group names.
They are only intended as comments.
;
_shelx_estimated_absorpt_t_min 0.908
_shelx_estimated_absorpt_t_max 0.981
_shelxl_version_number 2012-9

loop_
_space_group_symop_operation_xyz
'x, y, z'
'-x, -y, -z'

loop_
_atom_site_label
_atom_site_type_symbol
_atom_site_fract_x
_atom_site_fract_y
_atom_site_fract_z
_atom_site_U_iso_or_equiv
_atom_site_adp_type
_atom_site_occupancy
_atom_site_site_symmetry_order
_atom_site_calc_flag
_atom_site_refinement_flags_posn
_atom_site_refinement_flags_adp
H7B H 0.180(4) 0.528(3) 1.093(3) 0.058(7) Uiso 1 1 d . .
O1A O 0.00423(15) 0.33562(14) 0.32236(10) 0.0178(3) Uani 1 1 d . .
O2A O 0.30664(15) 0.39696(14) 0.41272(11) 0.0219(3) Uani 1 1 d . .
O3A O 0.16732(17) -0.26946(14) 0.16560(10) 0.0242(3) Uani 1 1 d . .
O4A O 0.04697(16) -0.34109(14) 0.36883(10) 0.0208(3) Uani 1 1 d . .
C1A C 0.1585(2) 0.29475(19) 0.36136(14) 0.0167(3) Uani 1 1 d . .
C2A C 0.1417(2) 0.1057(2) 0.33591(14) 0.0178(3) Uani 1 1 d . .
C3A C 0.1333(2) -0.0462(2) 0.31219(14) 0.0168(3) Uani 1 1 d . .
C4A C 0.1154(2) -0.23453(19) 0.27890(14) 0.0158(3) Uani 1 1 d . .
H1A H 0.024(3) 0.469(4) 0.334(3) 0.062(7) Uiso 1 1 d . .
H2C H 0.719(4) 0.317(3) 0.467(3) 0.062(8) Uiso 1 1 d . .
O5B O 0.33037(17) 0.58428(15) 0.89431(11) 0.0245(3) Uani 1 1 d . .
O6B O 0.19775(17) 0.42558(15) 1.06828(10) 0.0236(3) Uani 1 1 d . .
N1B N 0.33557(18) -0.03005(17) 0.77224(12) 0.0180(3) Uani 1 1 d . .
C2B C 0.2716(2) -0.0359(2) 0.89786(15) 0.0200(3) Uani 1 1 d . .
H2B H 0.2402 -0.1443 0.9438 0.024 Uiso 1 1 calc R U
H1C H 0.526(3) 0.305(3) 0.423(2) 0.033(5) Uiso 1 1 d . .
H1B H 0.353(3) -0.130(3) 0.725(2) 0.042(6) Uiso 1 1 d . .
C3B C 0.2519(2) 0.1175(2) 0.95945(14) 0.0180(3) Uani 1 1 d . .
H3B H 0.2074 0.1158 1.0484 0.022 Uiso 1 1 calc R U
C4B C 0.2980(2) 0.27459(19) 0.88987(14) 0.0161(3) Uani 1 1 d . .
C5B C 0.3652(2) 0.2756(2) 0.76022(14) 0.0184(3) Uani 1 1 d . .
H5B H 0.3984 0.3822 0.7120 0.022 Uiso 1 1 calc R U
C6B C 0.3828(2) 0.1192(2) 0.70278(14) 0.0196(3) Uani 1 1 d . .
H6B H 0.4283 0.1173 0.6143 0.023 Uiso 1 1 calc R U
C7B C 0.2772(2) 0.4460(2) 0.95067(14) 0.0170(3) Uani 1 1 d . .
O1C O 0.60877(17) 0.24748(15) 0.42662(10) 0.0200(3) Uani 1 1 d . .

loop_
_atom_site_aniso_label
_atom_site_aniso_U_11
_atom_site_aniso_U_22
_atom_site_aniso_U_33
_atom_site_aniso_U_23
_atom_site_aniso_U_13
_atom_site_aniso_U_12
O1A 0.0209(6) 0.0180(6) 0.0157(5) -0.0011(4) 0.0004(4) 0.0078(4)
O2A 0.0221(6) 0.0198(6) 0.0235(6) -0.0045(4) -0.0028(4) 0.0071(5)
O3A 0.0386(7) 0.0217(6) 0.0155(5) -0.0014(4) 0.0063(5) 0.0131(5)
O4A 0.0303(6) 0.0181(6) 0.0164(5) 0.0004(4) 0.0026(4) 0.0104(5)
C1A 0.0230(8) 0.0180(7) 0.0109(6) -0.0007(5) 0.0029(5) 0.0084(6)
C2A 0.0201(8) 0.0213(8) 0.0131(6) -0.0009(6) -0.0015(5) 0.0083(6)
C3A 0.0199(8) 0.0214(8) 0.0108(6) 0.0001(5) 0.0003(5) 0.0090(6)
C4A 0.0174(7) 0.0179(7) 0.0135(6) -0.0027(5) -0.0040(5) 0.0087(6)
O5B 0.0361(7) 0.0196(6) 0.0203(5) 0.0012(4) 0.0051(5) 0.0110(5)
O6B 0.0375(7) 0.0219(6) 0.0150(5) -0.0021(4) 0.0065(5) 0.0138(5)
N1B 0.0200(7) 0.0202(7) 0.0155(6) -0.0044(5) -0.0011(5) 0.0093(5)
C2B 0.0261(8) 0.0197(8) 0.0153(7) 0.0005(6) -0.0001(6) 0.0088(6)
C3B 0.0249(8) 0.0209(8) 0.0102(6) -0.0005(5) 0.0005(5) 0.0101(6)
C4B 0.0165(7) 0.0201(8) 0.0121(6) -0.0033(5) -0.0026(5) 0.0073(6)
C5B 0.0213(8) 0.0207(8) 0.0137(7) 0.0001(5) 0.0012(5) 0.0067(6)
C6B 0.0214(8) 0.0247(8) 0.0134(7) -0.0018(6) 0.0023(6) 0.0079(6)
C7B 0.0197(8) 0.0204(8) 0.0123(6) -0.0021(6) -0.0021(5) 0.0091(6)
O1C 0.0202(6) 0.0239(6) 0.0170(5) -0.0053(4) -0.0005(4) 0.0090(5)

loop_
_atom_type_symbol
_atom_type_description
_atom_type_scat_dispersion_real
_atom_type_scat_dispersion_imag
_atom_type_scat_source
C C 0.0033 0.0016 'International Tables Vol C Tables 4.2.6.8 and 6.1.1.4'
H H 0.0000 0.0000 'International Tables Vol C Tables 4.2.6.8 and 6.1.1.4'
N N 0.0061 0.0033 'International Tables Vol C Tables 4.2.6.8 and 6.1.1.4'
O O 0.0106 0.0060 'International Tables Vol C Tables 4.2.6.8 and 6.1.1.4'

loop_
_geom_angle_atom_site_label_1
_geom_angle_atom_site_label_2
_geom_angle_atom_site_label_3
_geom_angle
C1A O1A H1A 110.7(14)
O2A C1A O1A 126.22(14)
O2A C1A C2A 120.89(14)
O1A C1A C2A 112.88(13)
C3A C2A C1A 177.62(16)
C2A C3A C4A 177.50(15)
O3A C4A O4A 127.95(14)
O3A C4A C3A 116.56(13)
O4A C4A C3A 115.48(13)
C7B O6B H7B 107.7(17)
C6B N1B C2B 122.99(13)
C6B N1B H1B 114.0(13)
C2B N1B H1B 123.0(13)
N1B C2B C3B 119.24(14)
N1B C2B H2B 120.4
C3B C2B H2B 120.4
C2B C3B C4B 119.37(14)
C2B C3B H3B 120.3
C4B C3B H3B 120.3
C3B C4B C5B 119.70(13)
C3B C4B C7B 121.96(13)
C5B C4B C7B 118.35(13)
C6B C5B C4B 118.92(14)
C6B C5B H5B 120.5
C4B C5B H5B 120.5
N1B C6B C5B 119.78(14)
N1B C6B H6B 120.1
C5B C6B H6B 120.1
O5B C7B O6B 125.60(13)
O5B C7B C4B 121.55(13)
O6B C7B C4B 112.85(13)
H2C O1C H1C 110(2)

loop_
_geom_bond_atom_site_label_1
_geom_bond_atom_site_label_2
_geom_bond_distance
O1A C1A 1.2976(19)
O1A H1A 1.02(3)
O2A C1A 1.2206(19)
O3A C4A 1.2456(18)
O4A C4A 1.2598(19)
C1A C2A 1.468(2)
C2A C3A 1.193(2)
C3A C4A 1.473(2)
O5B C7B 1.2067(19)
O6B C7B 1.3189(19)
O6B H7B 0.88(3)
N1B C6B 1.341(2)
N1B C2B 1.343(2)
N1B H1B 0.94(2)
C2B C3B 1.382(2)
C2B H2B 0.9500
C3B C4B 1.392(2)
C3B H3B 0.9500
C4B C5B 1.392(2)
C4B C7B 1.509(2)
C5B C6B 1.381(2)
C5B H5B 0.9500
C6B H6B 0.9500
O1C H2C 0.90(3)
O1C H1C 0.86(2)

loop_
_geom_hbond_atom_site_label_D
_geom_hbond_atom_site_label_H
_geom_hbond_atom_site_label_A
_geom_hbond_distance_DH
_geom_hbond_distance_HA
_geom_hbond_distance_DA
_geom_hbond_angle_DHA
_geom_hbond_site_symmetry_A
O1A H1A O4A 1.02(3) 1.48(3) 2.494(2) 173(2) 1_565
O1C H2C O1A 0.90(3) 2.58(3) 3.044(2) 113.2(19) 1_655
O1C H2C O2A 0.90(3) 2.57(3) 3.052(2) 114.1(19) 2_666
O1C H2C O4A 0.90(3) 2.23(3) 3.017(2) 146(2) 2_656
C2B H2B O3A 0.95 2.43 3.245(2) 143.2 1_556
C2B H2B O5B 0.95 2.45 3.131(3) 128.5 1_545
O1C H1C O2A 0.86(2) 1.93(2) 2.785(2) 170.3(19) .
N1B H1B O1C 0.94(2) 1.81(2) 2.6839(19) 152.8(19) 2_656
C6B H6B O1C 0.95 2.42 3.299(2) 154.3 .

loop_
_geom_torsion_atom_site_label_1
_geom_torsion_atom_site_label_2
_geom_torsion_atom_site_label_3
_geom_torsion_atom_site_label_4
_geom_torsion
C6B N1B C2B C3B 0.3(2)
N1B C2B C3B C4B 0.3(2)
C2B C3B C4B C5B -0.8(2)
C2B C3B C4B C7B 179.19(13)
C3B C4B C5B C6B 0.7(2)
C7B C4B C5B C6B -179.29(13)
C2B N1B C6B C5B -0.4(2)
C4B C5B C6B N1B -0.1(2)
C3B C4B C7B O5B 174.50(14)
C5B C4B C7B O5B -5.5(2)
C3B C4B C7B O6B -5.25(19)
C5B C4B C7B O6B 174.71(13)
